data_2224640
loop_
_publ_author_name
'Danish, Muhammad'
'Saleem, Iram'
'Ahmad, Nazir'
'Starosta, Wojciech'
'Leciejewicz, Janusz'

_publ_section_title <i>catena</i>-Poly[[trimethyltin(IV)]-\m-2-methylbenzoato-\k^2^<i>O</i>:<i>O</i>']
_journal_coeditor_code HB5258
_journal_issue 1
_journal_name_full 'Acta Crystallographica Section E'
_journal_page_first m4
_journal_paper_doi 10.1107/S1600536809051587
_journal_volume 66
_journal_year 2010
_chemical_formula_iupac '[Sn (C H3)3 (C8 H7 O2)]'
_chemical_formula_moiety 'C11 H16 O2 Sn'
_chemical_formula_sum 'C11 H16 O2 Sn'
_chemical_formula_weight 298.93
_chemical_name_systematic
;
<i>catena</i>-Poly[[trimethyltin(IV)]-\m-2-methylbenzoato-
\k^2^<i>O</i>:<i>O</i>']
;
_space_group_IT_number 14
_symmetry_cell_setting monoclinic
_symmetry_space_group_name_Hall '-P 2yn'
_symmetry_space_group_name_H-M 'P 1 21/n 1'
_atom_sites_solution_hydrogens geom
_atom_sites_solution_primary direct
_atom_sites_solution_secondary difmap
_audit_creation_method SHELXL97
_cell_angle_alpha 90.00
_cell_angle_beta 112.39(3)
_cell_angle_gamma 90.00
_cell_formula_units_Z 4
_cell_length_a 10.618(2)
_cell_length_b 10.046(2)
_cell_length_c 12.833(3)
_cell_measurement_reflns_used 25
_cell_measurement_temperature 293(2)
_cell_measurement_theta_max 15
_cell_measurement_theta_min 6
_cell_volume 1265.7(5)
_computing_cell_refinement 'KM-4 Software (Kuma, 1996)'
_computing_data_collection 'KM-4 Software (Kuma, 1996)'
_computing_data_reduction 'DATAPROC (Kuma, 2001)'
_computing_molecular_graphics 'SHELXTL (Sheldrick, 2008)'
_computing_publication_material 'SHELXL97 (Sheldrick, 2008)'
_computing_structure_refinement 'SHELXL97 (Sheldrick, 2008)'
_computing_structure_solution 'SHELXS97 (Sheldrick, 2008)'
_diffrn_ambient_temperature 293(2)
_diffrn_measured_fraction_theta_full 0.984
_diffrn_measured_fraction_theta_max 0.871
_diffrn_measurement_device_type 'Kuma KM-4 four circle diffractometer'
_diffrn_measurement_method 'profile data from \w/2\q scans'
_diffrn_radiation_monochromator graphite
_diffrn_radiation_source 'fine-focus sealed tube'
_diffrn_radiation_type MoK\a
_diffrn_radiation_wavelength 0.71073
_diffrn_reflns_av_R_equivalents 0.0221
_diffrn_reflns_av_sigmaI/netI 0.0361
_diffrn_reflns_limit_h_max 13
_diffrn_reflns_limit_h_min 0
_diffrn_reflns_limit_k_max 0
_diffrn_reflns_limit_k_min -13
_diffrn_reflns_limit_l_max 15
_diffrn_reflns_limit_l_min -17
_diffrn_reflns_number 3389
_diffrn_reflns_theta_full 25.00
_diffrn_reflns_theta_max 30.06
_diffrn_reflns_theta_min 2.13
_diffrn_standards_decay_% 6.35
_diffrn_standards_interval_count 200
_diffrn_standards_number 3
_exptl_absorpt_coefficient_mu 1.995
_exptl_absorpt_correction_T_max 0.892
_exptl_absorpt_correction_T_min 0.838
_exptl_absorpt_correction_type analytical
_exptl_absorpt_process_details '(CrysAlis RED; Oxford Diffraction, 2008)'
_exptl_crystal_colour colourless
_exptl_crystal_density_diffrn 1.569
_exptl_crystal_density_method 'not measured'
_exptl_crystal_description block
_exptl_crystal_F_000 592
_exptl_crystal_size_max 0.42
_exptl_crystal_size_mid 0.12
_exptl_crystal_size_min 0.09
_refine_diff_density_max 1.371
_refine_diff_density_min -1.690
_refine_ls_extinction_method none
_refine_ls_goodness_of_fit_ref 1.035
_refine_ls_hydrogen_treatment constr
_refine_ls_matrix_type full
_refine_ls_number_parameters 131
_refine_ls_number_reflns 3226
_refine_ls_number_restraints 0
_refine_ls_restrained_S_all 1.035
_refine_ls_R_factor_all 0.0800
_refine_ls_R_factor_gt 0.0393
_refine_ls_shift/su_max 0.001
_refine_ls_shift/su_mean 0.000
_refine_ls_structure_factor_coef Fsqd
_refine_ls_weighting_details 'calc w=1/[\s^2^(Fo^2^)+(0.0777P)^2^+0.0604P] where P=(Fo^2^+2Fc^2^)/3'
_refine_ls_weighting_scheme calc
_refine_ls_wR_factor_gt 0.1024
_refine_ls_wR_factor_ref 0.1177
_reflns_number_gt 2090
_reflns_number_total 3226
_reflns_threshold_expression I>2\s(I)
_cod_data_source_file hb5258.cif
_cod_data_source_block I
_cod_original_cell_volume 1265.7(4)
_cod_original_sg_symbol_H-M 'P 21/n'
_cod_database_code 2224640
_cod_database_fobs_code 2224640

loop_
_symmetry_equiv_pos_as_xyz
'x, y, z'
'-x+1/2, y+1/2, -z+1/2'
'-x, -y, -z'
'x-1/2, -y-1/2, z-1/2'

loop_
_atom_site_type_symbol
_atom_site_label
_atom_site_fract_x
_atom_site_fract_y
_atom_site_fract_z
_atom_site_U_iso_or_equiv
_atom_site_adp_type
_atom_site_calc_flag
_atom_site_refinement_flags
_atom_site_occupancy
_atom_site_disorder_assembly
_atom_site_disorder_group
Sn Sn1 0.67213(3) 0.58902(3) 0.23186(2) 0.04378(12) Uani d . 1 . .
O O1 0.8105(3) 0.7804(3) 0.2342(4) 0.0645(9) Uani d . 1 . .
C C1 1.0203(4) 0.7136(4) 0.2204(4) 0.0443(8) Uani d . 1 . .
C C7 0.9255(4) 0.8130(4) 0.2391(3) 0.0429(8) Uani d . 1 . .
C C4 1.1974(6) 0.5271(6) 0.1924(6) 0.0803(17) Uani d . 1 . .
H H4 1.2582 0.4665 0.1826 0.096 Uiso calc R 1 . .
C C6 1.0906(6) 0.6253(6) 0.3062(5) 0.0651(13) Uani d . 1 . .
H H6 1.0792 0.6290 0.3745 0.078 Uiso calc R 1 . .
C C5 1.1780(6) 0.5310(7) 0.2904(6) 0.0803(17) Uani d . 1 . .
H H5 1.2230 0.4707 0.3475 0.096 Uiso calc R 1 . .
C C2 1.0385(5) 0.7088(5) 0.1204(4) 0.0632(12) Uani d . 1 . .
C C3 1.1262(7) 0.6142(7) 0.1067(6) 0.0825(19) Uani d . 1 . .
H H3 1.1374 0.6092 0.0383 0.099 Uiso calc R 1 . .
C C8 0.9607(9) 0.8037(9) 0.0242(6) 0.110(3) Uani d . 1 . .
H H8A 0.8646 0.7885 0.0011 0.165 Uiso calc R 1 . .
H H8B 0.9873 0.7881 -0.0384 0.165 Uiso calc R 1 . .
H H8C 0.9813 0.8940 0.0494 0.165 Uiso calc R 1 . .
O O2 0.9682(3) 0.9314(3) 0.2610(3) 0.0527(7) Uani d . 1 . .
C C12 0.5145(5) 0.7309(5) 0.1961(6) 0.0780(17) Uani d . 1 . .
H H12A 0.5492 0.8098 0.2399 0.117 Uiso calc R 1 . .
H H12B 0.4420 0.6947 0.2147 0.117 Uiso calc R 1 . .
H H12C 0.4804 0.7529 0.1173 0.117 Uiso calc R 1 . .
C C13 0.7115(6) 0.5114(6) 0.0940(4) 0.0725(15) Uani d . 1 . .
H H13A 0.8034 0.5321 0.1031 0.109 Uiso calc R 1 . .
H H13B 0.6495 0.5504 0.0253 0.109 Uiso calc R 1 . .
H H13C 0.6994 0.4166 0.0909 0.109 Uiso calc R 1 . .
C C11 0.7997(7) 0.5631(6) 0.4027(5) 0.0814(18) Uani d . 1 . .
H H11A 0.8469 0.6448 0.4318 0.122 Uiso calc R 1 . .
H H11B 0.8646 0.4940 0.4090 0.122 Uiso calc R 1 . .
H H11C 0.7456 0.5388 0.4450 0.122 Uiso calc R 1 . .

loop_
_atom_site_aniso_label
_atom_site_aniso_U_11
_atom_site_aniso_U_22
_atom_site_aniso_U_33
_atom_site_aniso_U_12
_atom_site_aniso_U_13
_atom_site_aniso_U_23
Sn1 0.04404(18) 0.03127(16) 0.05657(19) 0.00215(11) 0.01979(13) -0.00013(11)
O1 0.0526(18) 0.0341(15) 0.118(3) -0.0025(13) 0.0456(18) -0.0094(17)
C1 0.0366(18) 0.0333(18) 0.063(2) -0.0039(15) 0.0193(17) -0.0053(16)
C7 0.045(2) 0.0317(18) 0.053(2) 0.0008(15) 0.0201(17) -0.0006(16)
C4 0.057(3) 0.063(4) 0.122(5) 0.017(3) 0.036(3) -0.016(3)
C6 0.061(3) 0.059(3) 0.072(3) 0.018(2) 0.022(2) 0.006(2)
C5 0.063(3) 0.062(4) 0.108(5) 0.024(3) 0.024(3) 0.009(3)
C2 0.066(3) 0.059(3) 0.073(3) 0.012(2) 0.036(3) 0.006(2)
C3 0.079(4) 0.088(4) 0.100(5) 0.011(3) 0.056(4) -0.015(4)
C8 0.146(7) 0.121(6) 0.083(4) 0.050(5) 0.067(4) 0.033(4)
O2 0.0473(17) 0.0323(15) 0.082(2) -0.0026(11) 0.0282(16) -0.0035(13)
C12 0.055(3) 0.043(2) 0.135(5) 0.003(2) 0.034(3) 0.017(3)
C13 0.099(4) 0.063(3) 0.067(3) -0.021(3) 0.044(3) -0.015(3)
C11 0.084(4) 0.087(4) 0.055(3) -0.026(3) 0.006(3) 0.001(3)

loop_
_atom_type_symbol
_atom_type_description
_atom_type_scat_dispersion_real
_atom_type_scat_dispersion_imag
_atom_type_scat_source
C C 0.0033 0.0016 'International Tables Vol C Tables 4.2.6.8 and 6.1.1.4'
H H 0.0000 0.0000 'International Tables Vol C Tables 4.2.6.8 and 6.1.1.4'
O O 0.0106 0.0060 'International Tables Vol C Tables 4.2.6.8 and 6.1.1.4'
Sn Sn -0.6537 1.4246 'International Tables Vol C Tables 4.2.6.8 and 6.1.1.4'

loop_
_geom_angle_atom_site_label_1
_geom_angle_atom_site_label_2
_geom_angle_atom_site_label_3
_geom_angle_site_symmetry_1
_geom_angle_site_symmetry_3
_geom_angle
_geom_angle_publ_flag
C11 Sn1 C12 . . 116.8(3) ?
C11 Sn1 C13 . . 124.8(3) ?
C12 Sn1 C13 . . 117.3(3) ?
C11 Sn1 O2 . 2_645 92.6(2) ?
C12 Sn1 O2 . 2_645 90.09(17) ?
C13 Sn1 O2 . 2_645 97.02(17) ?
C11 Sn1 O1 . . 86.5(2) ?
C12 Sn1 O1 . . 83.88(17) ?
C13 Sn1 O1 . . 89.46(17) ?
O2 Sn1 O1 2_645 . 172.68(11) ?
C7 O1 Sn1 . . 142.4(3) ?
C2 C1 C6 . . 119.6(4) ?
C2 C1 C7 . . 121.0(4) ?
C6 C1 C7 . . 119.3(4) ?
O1 C7 O2 . . 121.4(4) ?
O1 C7 C1 . . 121.5(3) ?
O2 C7 C1 . . 117.1(4) ?
C5 C4 C3 . . 119.4(5) ?
C5 C4 H4 . . 120.3 ?
C3 C4 H4 . . 120.3 ?
C1 C6 C5 . . 120.4(6) ?
C1 C6 H6 . . 119.8 ?
C5 C6 H6 . . 119.8 ?
C4 C5 C6 . . 120.1(6) ?
C4 C5 H5 . . 120.0 ?
C6 C5 H5 . . 120.0 ?
C1 C2 C3 . . 119.0(5) ?
C1 C2 C8 . . 120.6(5) ?
C3 C2 C8 . . 120.4(6) ?
C4 C3 C2 . . 121.5(6) ?
C4 C3 H3 . . 119.3 ?
C2 C3 H3 . . 119.3 ?
C2 C8 H8A . . 109.5 ?
C2 C8 H8B . . 109.5 ?
H8A C8 H8B . . 109.5 ?
C2 C8 H8C . . 109.5 ?
H8A C8 H8C . . 109.5 ?
H8B C8 H8C . . 109.5 ?
C7 O2 Sn1 . 2_655 119.7(3) ?
Sn1 C12 H12A . . 109.5 ?
Sn1 C12 H12B . . 109.5 ?
H12A C12 H12B . . 109.5 ?
Sn1 C12 H12C . . 109.5 ?
H12A C12 H12C . . 109.5 ?
H12B C12 H12C . . 109.5 ?
Sn1 C13 H13A . . 109.5 ?
Sn1 C13 H13B . . 109.5 ?
H13A C13 H13B . . 109.5 ?
Sn1 C13 H13C . . 109.5 ?
H13A C13 H13C . . 109.5 ?
H13B C13 H13C . . 109.5 ?
Sn1 C11 H11A . . 109.5 ?
Sn1 C11 H11B . . 109.5 ?
H11A C11 H11B . . 109.5 ?
Sn1 C11 H11C . . 109.5 ?
H11A C11 H11C . . 109.5 ?
H11B C11 H11C . . 109.5 ?

loop_
_geom_bond_atom_site_label_1
_geom_bond_atom_site_label_2
_geom_bond_site_symmetry_2
_geom_bond_distance
_geom_bond_publ_flag
Sn1 C11 . 2.108(6) y
Sn1 C12 . 2.112(5) y
Sn1 C13 . 2.116(5) y
Sn1 O2 2_645 2.200(3) y
Sn1 O1 . 2.413(3) y
O1 C7 . 1.243(5) ?
C1 C2 . 1.370(7) ?
C1 C6 . 1.389(7) ?
C1 C7 . 1.500(5) ?
C7 O2 . 1.266(5) ?
C4 C5 . 1.351(10) ?
C4 C3 . 1.383(10) ?
C4 H4 . 0.9300 ?
C6 C5 . 1.394(8) ?
C6 H6 . 0.9300 ?
C5 H5 . 0.9300 ?
C2 C3 . 1.388(7) ?
C2 C8 . 1.530(8) ?
C3 H3 . 0.9300 ?
C8 H8A . 0.9600 ?
C8 H8B . 0.9600 ?
C8 H8C . 0.9600 ?
O2 Sn1 2_655 2.200(3) ?
C12 H12A . 0.9600 ?
C12 H12B . 0.9600 ?
C12 H12C . 0.9600 ?
C13 H13A . 0.9600 ?
C13 H13B . 0.9600 ?
C13 H13C . 0.9600 ?
C11 H11A . 0.9600 ?
C11 H11B . 0.9600 ?
C11 H11C . 0.9600 ?

loop_
_geom_hbond_atom_site_label_D
_geom_hbond_atom_site_label_H
_geom_hbond_atom_site_label_A
_geom_hbond_site_symmetry_A
_geom_hbond_distance_DH
_geom_hbond_distance_HA
_geom_hbond_distance_DA
_geom_hbond_angle_DHA
C13 H13C O1 2_645 0.96 2.66 3.271(7) 122
C4 H4 O2 2_745 0.93 2.74 3.502(6) 140
